data_7039456
loop_
_publ_author_name
'MacInnis, Morgan C.'
'Ruddy, Adam J.'
'McDonald, Robert'
'Ferguson, Michael J.'
'Turculet, Laura'

_publ_section_title
;
 Synthesis and characterization of five-coordinate, 16-electron Ru(II)
 complexes supported by tridentate bis(phosphino)silyl ligation.
;
_journal_issue 40
_journal_name_full 'Dalton transactions (Cambridge, England : 2003)'
_journal_page_first 15850
_journal_page_last 15858
_journal_paper_doi 10.1039/c6dt01869f
_journal_volume 45
_journal_year 2016
_chemical_formula_moiety 'C40 H64 N3 P3 Ru Si'
_chemical_formula_sum 'C40 H64 N3 P3 Ru Si'
_chemical_formula_weight 809.01
_chemical_name_systematic
; 
 ? 
;
_chemical_properties_physical 'Air-sensitive, Moisture-sensitive, Oxygen-sensitive'
_space_group_IT_number 2
_symmetry_cell_setting triclinic
_symmetry_space_group_name_Hall '-P 1'
_symmetry_space_group_name_H-M 'P -1'
_atom_sites_solution_hydrogens geom
_atom_sites_solution_primary direct
_atom_sites_solution_secondary difmap
_audit_creation_method SHELXL-97
_audit_update_record
;
2014-10-15 deposited with the CCDC.
2016-05-27 downloaded from the CCDC.
;
_cell_angle_alpha 95.6660(5)
_cell_angle_beta 92.3748(5)
_cell_angle_gamma 102.1706(5)
_cell_formula_units_Z 2
_cell_length_a 10.3984(4)
_cell_length_b 10.5102(4)
_cell_length_c 19.0001(8)
_cell_measurement_reflns_used 8336
_cell_measurement_temperature 173(2)
_cell_measurement_theta_max 26.63
_cell_measurement_theta_min 2.22
_cell_volume 2015.78(14)
_computing_cell_refinement 'Bruker SAINT'
_computing_data_collection 'Bruker APEX2'
_computing_data_reduction 'Bruker SAINT'
_computing_molecular_graphics 'Bruker SHELXTL'
_computing_publication_material 'Bruker SHELXTL'
_computing_structure_refinement 'SHELXL-97 (Sheldrick, 2008)'
_computing_structure_solution 'DIRDIF-2008 (Beurskens et al., 2008)'
_diffrn_ambient_temperature 173(2)
_diffrn_measured_fraction_theta_full 0.990
_diffrn_measured_fraction_theta_max 0.990
_diffrn_measurement_device_type 'Bruker APEX-II CCD'
_diffrn_measurement_method '\w scans'
_diffrn_radiation_monochromator graphite
_diffrn_radiation_source 'fine-focus sealed tube'
_diffrn_radiation_type MoK\a
_diffrn_radiation_wavelength 0.71073
_diffrn_reflns_av_R_equivalents 0.0184
_diffrn_reflns_av_sigmaI/netI 0.0269
_diffrn_reflns_limit_h_max 13
_diffrn_reflns_limit_h_min -13
_diffrn_reflns_limit_k_max 13
_diffrn_reflns_limit_k_min -13
_diffrn_reflns_limit_l_max 24
_diffrn_reflns_limit_l_min -24
_diffrn_reflns_number 17901
_diffrn_reflns_theta_full 27.54
_diffrn_reflns_theta_max 27.54
_diffrn_reflns_theta_min 1.99
_exptl_absorpt_coefficient_mu 0.569
_exptl_absorpt_correction_T_max 0.9787
_exptl_absorpt_correction_T_min 0.7878
_exptl_absorpt_correction_type integration
_exptl_absorpt_process_details 'SADABS (Sheldrick, 2008)'
_exptl_crystal_colour orange
_exptl_crystal_density_diffrn 1.333
_exptl_crystal_density_method 'not measured'
_exptl_crystal_description plate
_exptl_crystal_F_000 856
_exptl_crystal_size_max 0.44
_exptl_crystal_size_mid 0.38
_exptl_crystal_size_min 0.04
_refine_diff_density_max 0.475
_refine_diff_density_min -0.444
_refine_diff_density_rms 0.055
_refine_ls_extinction_method none
_refine_ls_goodness_of_fit_ref 1.041
_refine_ls_hydrogen_treatment constr
_refine_ls_matrix_type full
_refine_ls_number_parameters 433
_refine_ls_number_reflns 9205
_refine_ls_number_restraints 0
_refine_ls_restrained_S_all 1.041
_refine_ls_R_factor_all 0.0299
_refine_ls_R_factor_gt 0.0252
_refine_ls_shift/su_max 0.001
_refine_ls_shift/su_mean 0.000
_refine_ls_structure_factor_coef Fsqd
_refine_ls_weighting_details 'calc w=1/[\s^2^(Fo^2^)+(0.0298P)^2^+0.8535P] where P=(Fo^2^+2Fc^2^)/3'
_refine_ls_weighting_scheme calc
_refine_ls_wR_factor_gt 0.0624
_refine_ls_wR_factor_ref 0.0650
_reflns_number_gt 8209
_reflns_number_total 9205
_reflns_threshold_expression I>2\s(I)
_cod_data_source_file c6dt01869f2.cif
_cod_data_source_block dal1149
_cod_depositor_comments
;
The following automatic conversions were performed:

'_symmetry_cell_setting' value 'Triclinic' changed to 'triclinic'
according to
/usr/data/users/saulius/crontab/automatic-downloads/rss-feeds/RSC/lib/dictionaries/cif_core.dic
dictionary named 'cif_core.dic' version 2.4.2 from 2011-04-26.

Automatic conversion script
Id: cif_fix_values 4268 2015-11-12 08:31:59Z antanas 

 Adding full bibliography for 7039453--7039457.cif.
;
_cod_database_code 7039456

loop_
_symmetry_equiv_pos_as_xyz
'x, y, z'
'-x, -y, -z'

loop_
_atom_site_label
_atom_site_type_symbol
_atom_site_fract_x
_atom_site_fract_y
_atom_site_fract_z
_atom_site_U_iso_or_equiv
_atom_site_adp_type
_atom_site_occupancy
_atom_site_symmetry_multiplicity
_atom_site_calc_flag
_atom_site_refinement_flags
Ru Ru 0.329374(12) 0.332735(12) 0.180555(7) 0.01760(4) Uani 1 1 d .
P1 P 0.39181(4) 0.40940(4) 0.29869(2) 0.01946(9) Uani 1 1 d .
P2 P 0.14019(4) 0.19283(4) 0.19907(2) 0.01916(9) Uani 1 1 d .
P3 P 0.34357(4) 0.27423(4) 0.05804(2) 0.02108(9) Uani 1 1 d .
Si Si 0.40609(5) 0.15099(4) 0.20603(2) 0.02141(10) Uani 1 1 d .
N1 N 0.40874(17) 0.52232(15) 0.14903(8) 0.0325(4) Uani 1 1 d .
N2 N 0.48776(16) 0.61706(15) 0.15779(8) 0.0308(3) Uani 1 1 d .
N3 N 0.56592(19) 0.71640(18) 0.16437(11) 0.0492(5) Uani 1 1 d .
C1 C 0.56239(19) 0.11030(19) 0.17110(11) 0.0327(4) Uani 1 1 d .
H1A H 0.5534 0.0963 0.1192 0.039 Uiso 1 1 calc R
H1B H 0.5774 0.0306 0.1897 0.039 Uiso 1 1 calc R
H1C H 0.6373 0.1830 0.1863 0.039 Uiso 1 1 calc R
C2 C 0.51662(18) 0.3221(2) 0.03868(11) 0.0328(4) Uani 1 1 d .
H2A H 0.5550 0.4090 0.0635 0.039 Uiso 1 1 calc R
H2B H 0.5230 0.3249 -0.0125 0.039 Uiso 1 1 calc R
H2C H 0.5647 0.2583 0.0546 0.039 Uiso 1 1 calc R
C3 C 0.30327(19) 0.10823(17) 0.01311(10) 0.0296(4) Uani 1 1 d .
H3A H 0.2102 0.0694 0.0180 0.036 Uiso 1 1 calc R
H3B H 0.3585 0.0554 0.0344 0.036 Uiso 1 1 calc R
H3C H 0.3194 0.1105 -0.0373 0.036 Uiso 1 1 calc R
C4 C 0.27072(19) 0.36376(19) -0.00491(10) 0.0304(4) Uani 1 1 d .
H4A H 0.2836 0.4559 0.0144 0.036 Uiso 1 1 calc R
H4B H 0.1762 0.3256 -0.0131 0.036 Uiso 1 1 calc R
H4C H 0.3133 0.3579 -0.0498 0.036 Uiso 1 1 calc R
C11 C 0.43667(18) 0.16292(17) 0.30646(9) 0.0260(4) Uani 1 1 d .
C12 C 0.42174(17) 0.27604(17) 0.34883(9) 0.0245(3) Uani 1 1 d .
C13 C 0.4415(2) 0.28465(19) 0.42257(10) 0.0324(4) Uani 1 1 d .
H13 H 0.4323 0.3614 0.4510 0.039 Uiso 1 1 calc R
C14 C 0.4744(3) 0.1816(2) 0.45425(11) 0.0448(5) Uani 1 1 d .
H14 H 0.4857 0.1870 0.5044 0.054 Uiso 1 1 calc R
C15 C 0.4910(3) 0.0709(2) 0.41298(12) 0.0501(6) Uani 1 1 d .
H15 H 0.5150 0.0010 0.4348 0.060 Uiso 1 1 calc R
C16 C 0.4728(2) 0.06195(19) 0.34008(11) 0.0381(5) Uani 1 1 d .
H16 H 0.4850 -0.0143 0.3122 0.046 Uiso 1 1 calc R
C21 C 0.27069(18) -0.00312(16) 0.18119(9) 0.0233(3) Uani 1 1 d .
C22 C 0.14335(17) 0.02042(16) 0.17610(9) 0.0222(3) Uani 1 1 d .
C23 C 0.03271(19) -0.08282(17) 0.16317(9) 0.0281(4) Uani 1 1 d .
H23 H -0.0533 -0.0655 0.1605 0.034 Uiso 1 1 calc R
C24 C 0.0498(2) -0.21069(18) 0.15430(10) 0.0344(4) Uani 1 1 d .
H24 H -0.0248 -0.2812 0.1456 0.041 Uiso 1 1 calc R
C25 C 0.1751(2) -0.23599(18) 0.15799(10) 0.0355(5) Uani 1 1 d .
H25 H 0.1860 -0.3238 0.1515 0.043 Uiso 1 1 calc R
C26 C 0.2849(2) -0.13359(17) 0.17119(10) 0.0300(4) Uani 1 1 d .
H26 H 0.3705 -0.1520 0.1735 0.036 Uiso 1 1 calc R
C31 C 0.55465(16) 0.52595(16) 0.31027(9) 0.0231(3) Uani 1 1 d .
H31 H 0.5428 0.6043 0.2870 0.028 Uiso 1 1 calc R
C32 C 0.66209(18) 0.47372(19) 0.27134(11) 0.0327(4) Uani 1 1 d .
H32A H 0.6301 0.4417 0.2216 0.039 Uiso 1 1 calc R
H32B H 0.6829 0.3993 0.2943 0.039 Uiso 1 1 calc R
C33 C 0.78690(19) 0.5827(2) 0.27276(12) 0.0430(5) Uani 1 1 d .
H33A H 0.8574 0.5460 0.2503 0.052 Uiso 1 1 calc R
H33B H 0.7680 0.6518 0.2446 0.052 Uiso 1 1 calc R
C34 C 0.8354(2) 0.6433(3) 0.34777(13) 0.0501(6) Uani 1 1 d .
H34A H 0.9099 0.7188 0.3457 0.060 Uiso 1 1 calc R
H34B H 0.8681 0.5780 0.3736 0.060 Uiso 1 1 calc R
C35 C 0.72654(19) 0.6893(2) 0.38806(12) 0.0417(5) Uani 1 1 d .
H35A H 0.7018 0.7630 0.3660 0.050 Uiso 1 1 calc R
H35B H 0.7593 0.7211 0.4377 0.050 Uiso 1 1 calc R
C36 C 0.60550(18) 0.57748(19) 0.38709(10) 0.0314(4) Uani 1 1 d .
H36A H 0.5353 0.6091 0.4128 0.038 Uiso 1 1 calc R
H36B H 0.6289 0.5057 0.4115 0.038 Uiso 1 1 calc R
C41 C 0.27835(16) 0.50520(16) 0.34358(9) 0.0217(3) Uani 1 1 d .
H41 H 0.1894 0.4657 0.3197 0.026 Uiso 1 1 calc R
C42 C 0.30893(17) 0.64682(17) 0.32420(10) 0.0265(4) Uani 1 1 d .
H42A H 0.3933 0.6951 0.3490 0.032 Uiso 1 1 calc R
H42B H 0.3185 0.6461 0.2726 0.032 Uiso 1 1 calc R
C43 C 0.19884(19) 0.71622(19) 0.34517(11) 0.0334(4) Uani 1 1 d .
H43A H 0.2223 0.8082 0.3343 0.040 Uiso 1 1 calc R
H43B H 0.1163 0.6727 0.3170 0.040 Uiso 1 1 calc R
C44 C 0.1765(2) 0.7138(2) 0.42380(11) 0.0361(4) Uani 1 1 d .
H44A H 0.1008 0.7539 0.4352 0.043 Uiso 1 1 calc R
H44B H 0.2555 0.7664 0.4520 0.043 Uiso 1 1 calc R
C45 C 0.14932(19) 0.5741(2) 0.44407(10) 0.0349(4) Uani 1 1 d .
H45A H 0.0640 0.5250 0.4207 0.042 Uiso 1 1 calc R
H45B H 0.1419 0.5765 0.4959 0.042 Uiso 1 1 calc R
C46 C 0.25768(18) 0.50271(18) 0.42272(9) 0.0276(4) Uani 1 1 d .
H46A H 0.2331 0.4108 0.4335 0.033 Uiso 1 1 calc R
H46B H 0.3410 0.5452 0.4505 0.033 Uiso 1 1 calc R
C51 C 0.07690(18) 0.18659(17) 0.29210(9) 0.0257(4) Uani 1 1 d .
H51 H 0.1347 0.2622 0.3222 0.031 Uiso 1 1 calc R
C52 C 0.0938(2) 0.0641(2) 0.32592(11) 0.0397(5) Uani 1 1 d .
H52A H 0.0371 -0.0144 0.2987 0.048 Uiso 1 1 calc R
H52B H 0.1865 0.0552 0.3237 0.048 Uiso 1 1 calc R
C53 C 0.0573(3) 0.0710(2) 0.40336(12) 0.0540(7) Uani 1 1 d .
H53A H 0.0667 -0.0105 0.4231 0.065 Uiso 1 1 calc R
H53B H 0.1186 0.1453 0.4314 0.065 Uiso 1 1 calc R
C54 C -0.0831(3) 0.0886(2) 0.40944(12) 0.0551(7) Uani 1 1 d .
H54A H -0.1452 0.0112 0.3845 0.066 Uiso 1 1 calc R
H54B H -0.1034 0.0959 0.4599 0.066 Uiso 1 1 calc R
C55 C -0.1004(3) 0.2102(3) 0.37751(13) 0.0534(6) Uani 1 1 d .
H55A H -0.0436 0.2881 0.4052 0.064 Uiso 1 1 calc R
H55B H -0.1931 0.2187 0.3801 0.064 Uiso 1 1 calc R
C56 C -0.0642(2) 0.2051(2) 0.29986(11) 0.0430(5) Uani 1 1 d .
H56A H -0.1264 0.1319 0.2715 0.052 Uiso 1 1 calc R
H56B H -0.0734 0.2875 0.2810 0.052 Uiso 1 1 calc R
C61 C -0.00184(16) 0.22612(16) 0.14586(9) 0.0218(3) Uani 1 1 d .
H61 H -0.0839 0.1904 0.1694 0.026 Uiso 1 1 calc R
C62 C 0.01141(17) 0.37499(16) 0.14814(10) 0.0265(4) Uani 1 1 d .
H62A H 0.0166 0.4138 0.1981 0.032 Uiso 1 1 calc R
H62B H 0.0941 0.4137 0.1270 0.032 Uiso 1 1 calc R
C63 C -0.10561(19) 0.40835(18) 0.10780(11) 0.0313(4) Uani 1 1 d .
H63A H -0.1871 0.3781 0.1321 0.038 Uiso 1 1 calc R
H63B H -0.0915 0.5045 0.1079 0.038 Uiso 1 1 calc R
C64 C -0.12229(19) 0.34416(18) 0.03177(10) 0.0303(4) Uani 1 1 d .
H64A H -0.2017 0.3628 0.0079 0.036 Uiso 1 1 calc R
H64B H -0.0449 0.3815 0.0059 0.036 Uiso 1 1 calc R
C65 C -0.13596(17) 0.19741(17) 0.02954(10) 0.0260(4) Uani 1 1 d .
H65A H -0.1423 0.1585 -0.0204 0.031 Uiso 1 1 calc R
H65B H -0.2183 0.1592 0.0512 0.031 Uiso 1 1 calc R
C66 C -0.01867(16) 0.16285(16) 0.06918(9) 0.0235(3) Uani 1 1 d .
H66A H -0.0329 0.0666 0.0685 0.028 Uiso 1 1 calc R
H66B H 0.0627 0.1935 0.0449 0.028 Uiso 1 1 calc R

loop_
_atom_site_aniso_label
_atom_site_aniso_U_11
_atom_site_aniso_U_22
_atom_site_aniso_U_33
_atom_site_aniso_U_23
_atom_site_aniso_U_13
_atom_site_aniso_U_12
Ru 0.02065(7) 0.01598(7) 0.01555(7) 0.00044(5) -0.00116(5) 0.00360(5)
P1 0.0227(2) 0.01882(19) 0.0167(2) -0.00051(16) -0.00204(16) 0.00584(15)
P2 0.0225(2) 0.01644(19) 0.0177(2) -0.00017(16) 0.00054(16) 0.00349(15)
P3 0.0229(2) 0.0213(2) 0.0180(2) 0.00157(16) 0.00094(16) 0.00282(16)
Si 0.0259(2) 0.0201(2) 0.0191(2) 0.00045(18) -0.00052(18) 0.00828(18)
N1 0.0447(9) 0.0271(8) 0.0228(8) 0.0016(6) -0.0045(7) 0.0029(7)
N2 0.0419(9) 0.0297(8) 0.0235(8) 0.0052(6) 0.0068(7) 0.0118(7)
N3 0.0494(11) 0.0312(9) 0.0601(13) 0.0083(9) 0.0001(9) -0.0079(8)
C1 0.0332(10) 0.0333(10) 0.0354(11) 0.0041(8) 0.0042(8) 0.0155(8)
C2 0.0276(9) 0.0392(10) 0.0309(10) 0.0067(8) 0.0059(8) 0.0040(8)
C3 0.0355(10) 0.0274(9) 0.0245(9) -0.0046(7) 0.0018(7) 0.0069(7)
C4 0.0332(10) 0.0350(10) 0.0242(9) 0.0101(8) 0.0020(7) 0.0069(8)
C11 0.0325(9) 0.0245(8) 0.0220(9) 0.0028(7) -0.0037(7) 0.0095(7)
C12 0.0304(9) 0.0238(8) 0.0199(9) 0.0024(7) -0.0032(7) 0.0082(7)
C13 0.0458(11) 0.0291(9) 0.0231(10) 0.0000(8) -0.0062(8) 0.0126(8)
C14 0.0774(16) 0.0401(11) 0.0202(10) 0.0058(9) -0.0081(10) 0.0212(11)
C15 0.0904(19) 0.0360(11) 0.0305(12) 0.0098(9) -0.0090(12) 0.0281(12)
C16 0.0601(13) 0.0289(10) 0.0295(11) 0.0013(8) -0.0043(9) 0.0213(9)
C21 0.0359(9) 0.0193(8) 0.0150(8) 0.0005(6) -0.0003(7) 0.0077(7)
C22 0.0332(9) 0.0183(8) 0.0147(8) 0.0009(6) 0.0018(7) 0.0047(7)
C23 0.0357(10) 0.0228(8) 0.0233(9) 0.0018(7) 0.0026(7) 0.0012(7)
C24 0.0523(12) 0.0207(9) 0.0252(10) 0.0009(7) -0.0008(9) -0.0024(8)
C25 0.0634(14) 0.0179(8) 0.0247(10) 0.0003(7) -0.0026(9) 0.0097(8)
C26 0.0460(11) 0.0236(9) 0.0228(9) 0.0008(7) -0.0009(8) 0.0142(8)
C31 0.0208(8) 0.0242(8) 0.0234(9) -0.0021(7) -0.0026(6) 0.0053(6)
C32 0.0261(9) 0.0359(10) 0.0354(11) -0.0061(8) 0.0006(8) 0.0099(8)
C33 0.0233(9) 0.0531(13) 0.0496(14) -0.0083(11) 0.0062(9) 0.0070(9)
C34 0.0232(10) 0.0636(15) 0.0564(15) -0.0120(12) -0.0046(9) 0.0032(10)
C35 0.0275(10) 0.0500(13) 0.0387(12) -0.0150(10) -0.0060(8) -0.0009(9)
C36 0.0275(9) 0.0381(10) 0.0256(10) -0.0047(8) -0.0049(7) 0.0050(8)
C41 0.0222(8) 0.0215(8) 0.0209(8) -0.0009(6) 0.0001(6) 0.0053(6)
C42 0.0282(9) 0.0252(9) 0.0287(10) 0.0025(7) 0.0046(7) 0.0111(7)
C43 0.0347(10) 0.0289(9) 0.0404(12) 0.0019(8) 0.0048(8) 0.0157(8)
C44 0.0349(10) 0.0387(11) 0.0358(11) -0.0095(9) 0.0026(8) 0.0164(8)
C45 0.0339(10) 0.0465(12) 0.0251(10) -0.0023(8) 0.0071(8) 0.0126(9)
C46 0.0307(9) 0.0302(9) 0.0219(9) 0.0004(7) 0.0022(7) 0.0078(7)
C51 0.0339(9) 0.0211(8) 0.0201(9) -0.0005(7) 0.0046(7) 0.0019(7)
C52 0.0629(14) 0.0344(11) 0.0257(10) 0.0096(8) 0.0121(9) 0.0146(10)
C53 0.093(2) 0.0452(13) 0.0268(12) 0.0114(10) 0.0141(12) 0.0165(13)
C54 0.0801(18) 0.0483(14) 0.0311(12) 0.0024(10) 0.0271(12) -0.0023(12)
C55 0.0636(15) 0.0640(16) 0.0375(13) 0.0057(11) 0.0264(11) 0.0200(13)
C56 0.0435(12) 0.0571(14) 0.0333(12) 0.0091(10) 0.0175(9) 0.0171(10)
C61 0.0209(8) 0.0206(8) 0.0230(9) 0.0004(7) -0.0001(6) 0.0033(6)
C62 0.0269(9) 0.0205(8) 0.0312(10) -0.0022(7) -0.0034(7) 0.0064(7)
C63 0.0323(9) 0.0232(9) 0.0389(11) -0.0003(8) -0.0038(8) 0.0100(7)
C64 0.0309(9) 0.0268(9) 0.0338(11) 0.0061(8) -0.0032(8) 0.0075(7)
C65 0.0272(9) 0.0250(8) 0.0245(9) 0.0022(7) -0.0032(7) 0.0035(7)
C66 0.0250(8) 0.0215(8) 0.0231(9) 0.0004(7) 0.0007(7) 0.0044(6)

loop_
_atom_type_symbol
_atom_type_description
_atom_type_scat_dispersion_real
_atom_type_scat_dispersion_imag
_atom_type_scat_source
C C 0.0033 0.0016 'International Tables Vol C Tables 4.2.6.8 and 6.1.1.4'
H H 0.0000 0.0000 'International Tables Vol C Tables 4.2.6.8 and 6.1.1.4'
N N 0.0061 0.0033 'International Tables Vol C Tables 4.2.6.8 and 6.1.1.4'
Si Si 0.0817 0.0704 'International Tables Vol C Tables 4.2.6.8 and 6.1.1.4'
P P 0.1023 0.0942 'International Tables Vol C Tables 4.2.6.8 and 6.1.1.4'
Ru Ru -1.2594 0.8363 'International Tables Vol C Tables 4.2.6.8 and 6.1.1.4'

loop_
_geom_angle_atom_site_label_1
_geom_angle_atom_site_label_2
_geom_angle_atom_site_label_3
_geom_angle
N1 Ru P2 143.70(5)
N1 Ru Si 137.56(5)
P2 Ru Si 78.590(16)
N1 Ru P1 90.81(4)
P2 Ru P1 97.281(16)
Si Ru P1 84.768(16)
N1 Ru P3 80.46(4)
P2 Ru P3 99.947(15)
Si Ru P3 90.075(16)
P1 Ru P3 160.663(16)
C12 P1 C31 102.05(8)
C12 P1 C41 112.40(8)
C31 P1 C41 103.30(7)
C12 P1 Ru 110.93(6)
C31 P1 Ru 112.75(6)
C41 P1 Ru 114.51(5)
C22 P2 C61 107.00(8)
C22 P2 C51 100.31(7)
C61 P2 C51 102.88(8)
C22 P2 Ru 113.83(6)
C61 P2 Ru 110.87(5)
C51 P2 Ru 120.53(6)
C3 P3 C2 99.97(9)
C3 P3 C4 101.67(9)
C2 P3 C4 99.57(9)
C3 P3 Ru 125.61(6)
C2 P3 Ru 107.49(7)
C4 P3 Ru 118.21(7)
C1 Si C11 103.56(8)
C1 Si C21 105.80(8)
C11 Si C21 105.52(8)
C1 Si Ru 123.38(6)
C11 Si Ru 107.59(6)
C21 Si Ru 109.61(5)
N2 N1 Ru 148.37(14)
N1 N2 N3 177.0(2)
C16 C11 C12 118.28(17)
C16 C11 Si 122.13(14)
C12 C11 Si 119.59(13)
C13 C12 C11 120.01(16)
C13 C12 P1 125.22(14)
C11 C12 P1 114.51(13)
C14 C13 C12 120.21(18)
C15 C14 C13 120.14(19)
C16 C15 C14 120.05(19)
C15 C16 C11 121.29(19)
C22 C21 C26 118.08(16)
C22 C21 Si 114.15(12)
C26 C21 Si 127.70(14)
C21 C22 C23 121.17(16)
C21 C22 P2 112.72(12)
C23 C22 P2 125.66(14)
C24 C23 C22 119.38(18)
C25 C24 C23 120.35(18)
C24 C25 C26 120.29(17)
C25 C26 C21 120.71(18)
C32 C31 C36 109.50(14)
C32 C31 P1 112.89(12)
C36 C31 P1 116.03(12)
C31 C32 C33 110.02(15)
C34 C33 C32 112.29(19)
C33 C34 C35 111.82(17)
C34 C35 C36 110.55(18)
C35 C36 C31 110.10(16)
C46 C41 C42 110.80(14)
C46 C41 P1 120.97(12)
C42 C41 P1 110.05(11)
C43 C42 C41 110.68(14)
C44 C43 C42 111.14(16)
C43 C44 C45 111.30(16)
C44 C45 C46 112.11(16)
C45 C46 C41 110.65(15)
C56 C51 C52 109.27(16)
C56 C51 P2 116.31(13)
C52 C51 P2 113.32(12)
C53 C52 C51 111.47(17)
C54 C53 C52 111.1(2)
C55 C54 C53 110.15(19)
C54 C55 C56 111.2(2)
C51 C56 C55 111.81(19)
C66 C61 C62 110.28(14)
C66 C61 P2 114.69(11)
C62 C61 P2 109.11(11)
C63 C62 C61 111.48(14)
C64 C63 C62 111.20(15)
C65 C64 C63 110.81(15)
C64 C65 C66 111.74(14)
C61 C66 C65 110.89(14)

loop_
_geom_bond_atom_site_label_1
_geom_bond_atom_site_label_2
_geom_bond_distance
Ru N1 2.1433(16)
Ru P2 2.2574(4)
Ru Si 2.3049(5)
Ru P1 2.3261(4)
Ru P3 2.3670(5)
P1 C12 1.8418(17)
P1 C31 1.8594(17)
P1 C41 1.8836(17)
P2 C22 1.8290(17)
P2 C61 1.8681(17)
P2 C51 1.9137(17)
P3 C3 1.8211(18)
P3 C2 1.8266(18)
P3 C4 1.8269(18)
Si C1 1.8951(19)
Si C11 1.9089(18)
Si C21 1.9134(18)
N1 N2 1.142(2)
N2 N3 1.172(2)
C11 C16 1.399(3)
C11 C12 1.409(2)
C12 C13 1.399(2)
C13 C14 1.386(3)
C14 C15 1.384(3)
C15 C16 1.381(3)
C21 C22 1.399(2)
C21 C26 1.405(2)
C22 C23 1.400(2)
C23 C24 1.387(3)
C24 C25 1.383(3)
C25 C26 1.389(3)
C31 C32 1.531(2)
C31 C36 1.537(2)
C32 C33 1.537(3)
C33 C34 1.522(3)
C34 C35 1.526(3)
C35 C36 1.528(3)
C41 C46 1.530(2)
C41 C42 1.540(2)
C42 C43 1.528(2)
C43 C44 1.523(3)
C44 C45 1.526(3)
C45 C46 1.527(3)
C51 C56 1.532(3)
C51 C52 1.534(3)
C52 C53 1.533(3)
C53 C54 1.518(4)
C54 C55 1.508(4)
C55 C56 1.536(3)
C61 C66 1.528(2)
C61 C62 1.538(2)
C62 C63 1.532(2)
C63 C64 1.520(3)
C64 C65 1.515(2)
C65 C66 1.533(2)

loop_
_geom_torsion_atom_site_label_1
_geom_torsion_atom_site_label_2
_geom_torsion_atom_site_label_3
_geom_torsion_atom_site_label_4
_geom_torsion
N1 Ru P1 C12 -152.46(8)
P2 Ru P1 C12 63.02(6)
Si Ru P1 C12 -14.74(6)
P3 Ru P1 C12 -89.85(8)
N1 Ru P1 C31 -38.71(8)
P2 Ru P1 C31 176.77(6)
Si Ru P1 C31 99.01(6)
P3 Ru P1 C31 23.90(8)
N1 Ru P1 C41 79.02(7)
P2 Ru P1 C41 -65.50(6)
Si Ru P1 C41 -143.26(6)
P3 Ru P1 C41 141.63(7)
N1 Ru P2 C22 145.50(9)
Si Ru P2 C22 -29.94(6)
P1 Ru P2 C22 -113.08(6)
P3 Ru P2 C22 58.10(6)
N1 Ru P2 C61 24.80(10)
Si Ru P2 C61 -150.65(6)
P1 Ru P2 C61 126.22(6)
P3 Ru P2 C61 -62.60(6)
N1 Ru P2 C51 -95.32(10)
Si Ru P2 C51 89.24(7)
P1 Ru P2 C51 6.10(7)
P3 Ru P2 C51 177.28(7)
N1 Ru P3 C3 176.88(9)
P2 Ru P3 C3 -39.97(8)
Si Ru P3 C3 38.46(8)
P1 Ru P3 C3 112.69(9)
N1 Ru P3 C2 60.21(8)
P2 Ru P3 C2 -156.65(7)
Si Ru P3 C2 -78.22(7)
P1 Ru P3 C2 -3.98(9)
N1 Ru P3 C4 -51.31(8)
P2 Ru P3 C4 91.84(7)
Si Ru P3 C4 170.26(7)
P1 Ru P3 C4 -115.50(8)
N1 Ru Si C1 -23.70(10)
P2 Ru Si C1 152.31(8)
P1 Ru Si C1 -109.16(8)
P3 Ru Si C1 52.17(8)
N1 Ru Si C11 96.53(9)
P2 Ru Si C11 -87.47(6)
P1 Ru Si C11 11.06(6)
P3 Ru Si C11 172.40(6)
N1 Ru Si C21 -149.21(8)
P2 Ru Si C21 26.79(6)
P1 Ru Si C21 125.32(6)
P3 Ru Si C21 -73.34(6)
P2 Ru N1 N2 137.8(3)
Si Ru N1 N2 -48.8(3)
P1 Ru N1 N2 34.3(3)
P3 Ru N1 N2 -128.3(3)
Ru N1 N2 N3 -177(100)
C1 Si C11 C16 -53.65(18)
C21 Si C11 C16 57.30(18)
Ru Si C11 C16 174.26(15)
C1 Si C11 C12 126.86(15)
C21 Si C11 C12 -122.19(15)
Ru Si C11 C12 -5.22(16)
C16 C11 C12 C13 -0.7(3)
Si C11 C12 C13 178.78(14)
C16 C11 C12 P1 173.69(15)
Si C11 C12 P1 -6.80(19)
C31 P1 C12 C13 69.64(18)
C41 P1 C12 C13 -40.38(19)
Ru P1 C12 C13 -170.03(15)
C31 P1 C12 C11 -104.44(14)
C41 P1 C12 C11 145.54(13)
Ru P1 C12 C11 15.89(15)
C11 C12 C13 C14 -0.7(3)
P1 C12 C13 C14 -174.43(17)
C12 C13 C14 C15 1.5(4)
C13 C14 C15 C16 -1.0(4)
C14 C15 C16 C11 -0.4(4)
C12 C11 C16 C15 1.3(3)
Si C11 C16 C15 -178.22(19)
C1 Si C21 C22 -155.67(13)
C11 Si C21 C22 94.97(13)
Ru Si C21 C22 -20.61(14)
C1 Si C21 C26 27.54(18)
C11 Si C21 C26 -81.82(17)
Ru Si C21 C26 162.59(14)
C26 C21 C22 C23 1.6(2)
Si C21 C22 C23 -175.57(13)
C26 C21 C22 P2 174.27(13)
Si C21 C22 P2 -2.85(16)
C61 P2 C22 C21 149.52(12)
C51 P2 C22 C21 -103.48(13)
Ru P2 C22 C21 26.67(14)
C61 P2 C22 C23 -38.15(17)
C51 P2 C22 C23 68.85(16)
Ru P2 C22 C23 -161.00(13)
C21 C22 C23 C24 -0.9(3)
P2 C22 C23 C24 -172.61(14)
C22 C23 C24 C25 -0.2(3)
C23 C24 C25 C26 0.5(3)
C24 C25 C26 C21 0.2(3)
C22 C21 C26 C25 -1.2(3)
Si C21 C26 C25 175.47(14)
C12 P1 C31 C32 68.72(15)
C41 P1 C31 C32 -174.49(13)
Ru P1 C31 C32 -50.34(14)
C12 P1 C31 C36 -58.83(14)
C41 P1 C31 C36 57.96(14)
Ru P1 C31 C36 -177.88(11)
C36 C31 C32 C33 -58.4(2)
P1 C31 C32 C33 170.64(14)
C31 C32 C33 C34 55.0(2)
C32 C33 C34 C35 -53.0(3)
C33 C34 C35 C36 54.4(3)
C34 C35 C36 C31 -58.4(2)
C32 C31 C36 C35 60.8(2)
P1 C31 C36 C35 -169.94(14)
C12 P1 C41 C46 20.48(16)
C31 P1 C41 C46 -88.75(14)
Ru P1 C41 C46 148.25(11)
C12 P1 C41 C42 151.78(12)
C31 P1 C41 C42 42.54(13)
Ru P1 C41 C42 -80.45(12)
C46 C41 C42 C43 -56.99(19)
P1 C41 C42 C43 166.57(13)
C41 C42 C43 C44 56.5(2)
C42 C43 C44 C45 -55.2(2)
C43 C44 C45 C46 54.7(2)
C44 C45 C46 C41 -55.0(2)
C42 C41 C46 C45 55.93(19)
P1 C41 C46 C45 -173.09(13)
C22 P2 C51 C56 -108.83(15)
C61 P2 C51 C56 1.44(16)
Ru P2 C51 C56 125.44(13)
C22 P2 C51 C52 19.05(16)
C61 P2 C51 C52 129.33(14)
Ru P2 C51 C52 -106.68(14)
C56 C51 C52 C53 -55.4(2)
P2 C51 C52 C53 173.19(16)
C51 C52 C53 C54 57.4(3)
C52 C53 C54 C55 -57.3(3)
C53 C54 C55 C56 56.9(3)
C52 C51 C56 C55 55.1(2)
P2 C51 C56 C55 -175.09(15)
C54 C55 C56 C51 -56.9(3)
C22 P2 C61 C66 -41.30(14)
C51 P2 C61 C66 -146.48(12)
Ru P2 C61 C66 83.37(12)
C22 P2 C61 C62 -165.57(12)
C51 P2 C61 C62 89.25(13)
Ru P2 C61 C62 -40.90(13)
C66 C61 C62 C63 55.51(19)
P2 C61 C62 C63 -177.67(13)
C61 C62 C63 C64 -55.8(2)
C62 C63 C64 C65 55.7(2)
C63 C64 C65 C66 -56.2(2)
C62 C61 C66 C65 -55.44(18)
P2 C61 C66 C65 -179.08(11)
C64 C65 C66 C61 56.53(19)
